data_7248557
loop_
_publ_author_name
'Yeo, Chien Ing'
'Kwong, Huey Chong'
'Tan, Sang Loon'
'Tiekink, Edward R. T.'

_publ_section_title
;
 Variable non-covalent interactions in the crystals of a series of
 4-Y-benzyl pyrrolidine-1-carbodithioates: Y = Cl, Br, I, Me and NO2
;
_journal_issue 20
_journal_name_full CrystEngComm
_journal_page_first 2711
_journal_page_last 2722
_journal_paper_doi 10.1039/D4CE00158C
_journal_volume 26
_journal_year 2024
_chemical_formula_moiety 'C12 H14 N2 O2 S2'
_chemical_formula_sum 'C12 H14 N2 O2 S2'
_chemical_formula_weight 282.37
_space_group_crystal_system orthorhombic
_space_group_IT_number 19
_space_group_name_Hall 'P 2ac 2ab'
_space_group_name_H-M_alt 'P 21 21 21'
_atom_sites_solution_hydrogens geom
_atom_sites_solution_primary direct
_atom_sites_solution_secondary difmap
_audit_creation_method SHELXL-2018/3
_audit_update_record
;
2024-02-17 deposited with the CCDC.	2024-04-29 downloaded from the CCDC.
;
_cell_angle_alpha 90
_cell_angle_beta 90
_cell_angle_gamma 90
_cell_formula_units_Z 4
_cell_length_a 13.9471(5)
_cell_length_b 11.0713(3)
_cell_length_c 8.2857(3)
_cell_measurement_reflns_used 5643
_cell_measurement_temperature 100(2)
_cell_measurement_theta_max 76.4990
_cell_measurement_theta_min 5.0620
_cell_volume 1279.42(7)
_computing_cell_refinement
;
CrysAlisPro 1.171.39.31a (Rigaku Oxford Diffraction, 2017)
;
_computing_data_collection
;
CrysAlisPro 1.171.39.31a (Rigaku Oxford Diffraction, 2017)
;
_computing_data_reduction
;
CrysAlisPro 1.171.39.31a (Rigaku Oxford Diffraction, 2017)
;
_computing_molecular_graphics 'ORTEP-3 for Windows (Farrugia, 2012), DIAMOND (Brandenburg, 2006)'
_computing_publication_material 'publCIF (Westrip, 2010)'
_computing_structure_refinement 'SHELXL-2018/3 (Sheldrick, 2014)'
_computing_structure_solution 'SHELXS97 (Sheldrick, 2008)'
_diffrn_ambient_temperature 100(2)
_diffrn_measured_fraction_theta_full 0.997
_diffrn_measured_fraction_theta_max 0.997
_diffrn_measurement_device_type 'XtaLAB Synergy, Dualflex, AtlasS2'
_diffrn_measurement_method '\w scans'
_diffrn_radiation_type CuK\a
_diffrn_radiation_wavelength 1.54178
_diffrn_reflns_av_R_equivalents 0.0388
_diffrn_reflns_av_unetI/netI 0.0331
_diffrn_reflns_Laue_measured_fraction_full 0.997
_diffrn_reflns_Laue_measured_fraction_max 0.997
_diffrn_reflns_limit_h_max 16
_diffrn_reflns_limit_h_min -16
_diffrn_reflns_limit_k_max 13
_diffrn_reflns_limit_k_min -10
_diffrn_reflns_limit_l_max 9
_diffrn_reflns_limit_l_min -8
_diffrn_reflns_number 8946
_diffrn_reflns_point_group_measured_fraction_full 0.987
_diffrn_reflns_point_group_measured_fraction_max 0.987
_diffrn_reflns_theta_full 67.047
_diffrn_reflns_theta_max 67.047
_diffrn_reflns_theta_min 5.101
_diffrn_source 'micro-focus sealed X-ray tube'
_exptl_absorpt_coefficient_mu 3.746
_exptl_absorpt_correction_T_max 1.000
_exptl_absorpt_correction_T_min 0.878
_exptl_absorpt_correction_type gaussian
_exptl_absorpt_process_details
;
CrysAlisPro 1.171.39.31a (Rigaku Oxford Diffraction, 2017)
;
_exptl_crystal_colour colourless
_exptl_crystal_density_diffrn 1.466
_exptl_crystal_description block
_exptl_crystal_F_000 592
_exptl_crystal_size_max 0.067
_exptl_crystal_size_mid 0.064
_exptl_crystal_size_min 0.046
_refine_diff_density_max 0.570
_refine_diff_density_min -0.351
_refine_diff_density_rms 0.105
_refine_ls_abs_structure_details
;
 Flack x determined using 850 quotients [(I+)-(I-)]/[(I+)+(I-)]
 (Parsons, Flack and Wagner, Acta Cryst. B69 (2013) 249-259).
;
_refine_ls_abs_structure_Flack -0.001(10)
_refine_ls_extinction_method none
_refine_ls_goodness_of_fit_ref 1.183
_refine_ls_hydrogen_treatment constr
_refine_ls_matrix_type full
_refine_ls_number_parameters 163
_refine_ls_number_reflns 2255
_refine_ls_number_restraints 0
_refine_ls_restrained_S_all 1.183
_refine_ls_R_factor_all 0.0393
_refine_ls_R_factor_gt 0.0379
_refine_ls_shift/su_max 0.000
_refine_ls_shift/su_mean 0.000
_refine_ls_structure_factor_coef Fsqd
_refine_ls_weighting_details 'w=1/[\s^2^(Fo^2^)+(0.0717P)^2^+0.2125P] where P=(Fo^2^+2Fc^2^)/3'
_refine_ls_weighting_scheme calc
_refine_ls_wR_factor_gt 0.1098
_refine_ls_wR_factor_ref 0.1107
_reflns_Friedel_coverage 0.695
_reflns_Friedel_fraction_full 0.974
_reflns_Friedel_fraction_max 0.974
_reflns_number_gt 2169
_reflns_number_total 2255
_reflns_threshold_expression 'I > 2\s(I)'
_cod_data_source_file d4ce00158c2.cif
_cod_data_source_block shelx_CCDC1
_cod_depositor_comments 'Adding full bibliography for 7248556--7248560.cif.'
_cod_database_code 7248557
_shelx_shelxl_version_number 2018/3
_shelx_space_group_comment
;
The symmetry employed for this shelxl refinement is uniquely defined
by the following loop, which should always be used as a source of
symmetry information in preference to the above space-group names.
They are only intended as comments.
;
_shelx_estimated_absorpt_t_min 0.787
_shelx_estimated_absorpt_t_max 0.847

loop_
_space_group_symop_operation_xyz
'x, y, z'
'-x+1/2, -y, z+1/2'
'-x, y+1/2, -z+1/2'
'x+1/2, -y+1/2, -z'

loop_
_atom_site_label
_atom_site_type_symbol
_atom_site_fract_x
_atom_site_fract_y
_atom_site_fract_z
_atom_site_U_iso_or_equiv
_atom_site_adp_type
_atom_site_occupancy
_atom_site_site_symmetry_order
_atom_site_calc_flag
_atom_site_refinement_flags_posn
_atom_site_refinement_flags_adp
_atom_site_refinement_flags_occupancy
_atom_site_disorder_assembly
_atom_site_disorder_group
S1 S 0.36599(7) 0.67729(8) 0.45589(12) 0.0176(3) Uani 1 1 d . . . . .
S2 S 0.38231(6) 0.40387(7) 0.49568(12) 0.0166(3) Uani 1 1 d . . . . .
O1 O -0.1114(2) 0.5436(3) 0.2327(4) 0.0262(7) Uani 1 1 d . . . . .
O2 O -0.1046(2) 0.3489(3) 0.2082(4) 0.0260(7) Uani 1 1 d . . . . .
N1 N 0.5092(2) 0.5394(3) 0.3559(4) 0.0152(7) Uani 1 1 d . . . . .
N2 N -0.0729(3) 0.4450(3) 0.2593(4) 0.0189(8) Uani 1 1 d . . . . .
C1 C 0.4252(3) 0.5471(3) 0.4285(5) 0.0159(8) Uani 1 1 d . . . . .
C2 C 0.5598(3) 0.6462(4) 0.2915(6) 0.0205(9) Uani 1 1 d . . . . .
H2A H 0.572933 0.705492 0.378237 0.025 Uiso 1 1 calc R U . . .
H2B H 0.521609 0.685931 0.205978 0.025 Uiso 1 1 calc R U . . .
C3 C 0.6529(3) 0.5953(4) 0.2233(7) 0.0274(10) Uani 1 1 d . . . . .
H3A H 0.706660 0.652218 0.240818 0.033 Uiso 1 1 calc R U . . .
H3B H 0.646701 0.579283 0.106222 0.033 Uiso 1 1 calc R U . . .
C4 C 0.6688(3) 0.4784(4) 0.3164(7) 0.0269(10) Uani 1 1 d . . . . .
H4A H 0.709372 0.421579 0.254277 0.032 Uiso 1 1 calc R U . . .
H4B H 0.699343 0.494211 0.422134 0.032 Uiso 1 1 calc R U . . .
C5 C 0.5682(3) 0.4291(3) 0.3374(5) 0.0186(9) Uani 1 1 d . . . . .
H5A H 0.548077 0.381956 0.241693 0.022 Uiso 1 1 calc R U . . .
H5B H 0.563783 0.377169 0.434410 0.022 Uiso 1 1 calc R U . . .
C6 C 0.2783(3) 0.4406(4) 0.6175(5) 0.0170(8) Uani 1 1 d . . . . .
H6A H 0.273271 0.381167 0.706386 0.020 Uiso 1 1 calc R U . . .
H6B H 0.288036 0.521196 0.666697 0.020 Uiso 1 1 calc R U . . .
C7 C 0.1854(3) 0.4416(3) 0.5256(5) 0.0155(8) Uani 1 1 d . . . . .
C8 C 0.1514(3) 0.3364(3) 0.4521(5) 0.0164(8) Uani 1 1 d . . . . .
H8 H 0.187050 0.263645 0.461899 0.020 Uiso 1 1 calc R U . . .
C9 C 0.0664(3) 0.3361(3) 0.3653(5) 0.0173(8) Uani 1 1 d . . . . .
H9 H 0.043880 0.264622 0.314599 0.021 Uiso 1 1 calc R U . . .
C10 C 0.0152(3) 0.4436(4) 0.3545(5) 0.0159(8) Uani 1 1 d . . . . .
C11 C 0.0458(3) 0.5494(3) 0.4275(5) 0.0176(8) Uani 1 1 d . . . . .
H11 H 0.009344 0.621628 0.418749 0.021 Uiso 1 1 calc R U . . .
C12 C 0.1309(3) 0.5473(3) 0.5135(5) 0.0179(8) Uani 1 1 d . . . . .
H12 H 0.152577 0.618805 0.565210 0.021 Uiso 1 1 calc R U . . .

loop_
_atom_site_aniso_label
_atom_site_aniso_U_11
_atom_site_aniso_U_22
_atom_site_aniso_U_33
_atom_site_aniso_U_23
_atom_site_aniso_U_13
_atom_site_aniso_U_12
S1 0.0130(5) 0.0159(4) 0.0240(5) -0.0003(4) 0.0003(4) 0.0020(3)
S2 0.0096(5) 0.0159(4) 0.0244(5) 0.0009(4) 0.0018(4) -0.0007(3)
O1 0.0153(15) 0.0282(15) 0.0352(18) 0.0068(13) -0.0034(14) 0.0027(13)
O2 0.0176(16) 0.0276(15) 0.0328(18) -0.0033(13) -0.0053(14) -0.0018(13)
N1 0.0105(15) 0.0140(15) 0.0211(18) 0.0013(14) 0.0005(14) -0.0010(12)
N2 0.0122(17) 0.0238(18) 0.0208(19) 0.0015(14) 0.0027(14) -0.0001(14)
C1 0.0136(19) 0.0176(17) 0.0166(19) -0.0012(15) -0.0036(17) -0.0013(14)
C2 0.015(2) 0.0180(18) 0.028(2) 0.0046(16) 0.0027(18) -0.0037(16)
C3 0.012(2) 0.027(2) 0.042(3) 0.006(2) 0.008(2) -0.0007(17)
C4 0.015(2) 0.025(2) 0.040(3) 0.001(2) 0.006(2) 0.0002(17)
C5 0.014(2) 0.0155(18) 0.027(2) 0.0004(16) 0.0015(18) 0.0044(15)
C6 0.013(2) 0.0219(19) 0.016(2) 0.0012(16) 0.0001(16) -0.0013(15)
C7 0.0123(17) 0.0195(18) 0.015(2) 0.0014(15) 0.0033(16) -0.0011(14)
C8 0.0128(18) 0.0159(17) 0.020(2) 0.0023(15) 0.0018(17) 0.0002(14)
C9 0.015(2) 0.0161(18) 0.020(2) 0.0000(16) 0.0022(17) -0.0010(15)
C10 0.0086(17) 0.0231(19) 0.016(2) 0.0027(16) 0.0014(17) 0.0001(15)
C11 0.0130(18) 0.0195(18) 0.020(2) 0.0004(16) 0.0026(17) 0.0012(15)
C12 0.0121(17) 0.0192(18) 0.022(2) -0.0030(15) 0.0027(18) 0.0003(15)

loop_
_atom_type_symbol
_atom_type_description
_atom_type_scat_dispersion_real
_atom_type_scat_dispersion_imag
_atom_type_scat_source
C C 0.0181 0.0091 'International Tables Vol C Tables 4.2.6.8 and 6.1.1.4'
H H 0.0000 0.0000 'International Tables Vol C Tables 4.2.6.8 and 6.1.1.4'
N N 0.0311 0.0180 'International Tables Vol C Tables 4.2.6.8 and 6.1.1.4'
O O 0.0492 0.0322 'International Tables Vol C Tables 4.2.6.8 and 6.1.1.4'
S S 0.3331 0.5567 'International Tables Vol C Tables 4.2.6.8 and 6.1.1.4'

loop_
_geom_angle_atom_site_label_1
_geom_angle_atom_site_label_2
_geom_angle_atom_site_label_3
_geom_angle
_geom_angle_site_symmetry_1
_geom_angle_site_symmetry_3
_geom_angle_publ_flag
C1 S2 C6 104.04(18) . . ?
C1 N1 C2 122.5(3) . . ?
C1 N1 C5 126.4(3) . . ?
C2 N1 C5 110.9(3) . . ?
O2 N2 O1 123.2(3) . . ?
O2 N2 C10 118.7(3) . . ?
O1 N2 C10 118.1(3) . . ?
N1 C1 S1 123.7(3) . . ?
N1 C1 S2 112.5(3) . . ?
S1 C1 S2 123.8(2) . . ?
N1 C2 C3 104.2(3) . . ?
N1 C2 H2A 110.9 . . ?
C3 C2 H2A 110.9 . . ?
N1 C2 H2B 110.9 . . ?
C3 C2 H2B 110.9 . . ?
H2A C2 H2B 108.9 . . ?
C2 C3 C4 104.5(4) . . ?
C2 C3 H3A 110.8 . . ?
C4 C3 H3A 110.8 . . ?
C2 C3 H3B 110.8 . . ?
C4 C3 H3B 110.8 . . ?
H3A C3 H3B 108.9 . . ?
C5 C4 C3 103.3(4) . . ?
C5 C4 H4A 111.1 . . ?
C3 C4 H4A 111.1 . . ?
C5 C4 H4B 111.1 . . ?
C3 C4 H4B 111.1 . . ?
H4A C4 H4B 109.1 . . ?
N1 C5 C4 103.3(3) . . ?
N1 C5 H5A 111.1 . . ?
C4 C5 H5A 111.1 . . ?
N1 C5 H5B 111.1 . . ?
C4 C5 H5B 111.1 . . ?
H5A C5 H5B 109.1 . . ?
C7 C6 S2 114.1(3) . . ?
C7 C6 H6A 108.7 . . ?
S2 C6 H6A 108.7 . . ?
C7 C6 H6B 108.7 . . ?
S2 C6 H6B 108.7 . . ?
H6A C6 H6B 107.6 . . ?
C8 C7 C12 118.7(4) . . ?
C8 C7 C6 120.6(3) . . ?
C12 C7 C6 120.7(3) . . ?
C9 C8 C7 121.2(3) . . ?
C9 C8 H8 119.4 . . ?
C7 C8 H8 119.4 . . ?
C8 C9 C10 118.1(3) . . ?
C8 C9 H9 120.9 . . ?
C10 C9 H9 120.9 . . ?
C11 C10 C9 122.4(4) . . ?
C11 C10 N2 119.1(3) . . ?
C9 C10 N2 118.5(4) . . ?
C12 C11 C10 118.3(3) . . ?
C12 C11 H11 120.8 . . ?
C10 C11 H11 120.8 . . ?
C11 C12 C7 121.2(3) . . ?
C11 C12 H12 119.4 . . ?
C7 C12 H12 119.4 . . ?

loop_
_geom_bond_atom_site_label_1
_geom_bond_atom_site_label_2
_geom_bond_distance
_geom_bond_site_symmetry_2
_geom_bond_publ_flag
S1 C1 1.677(4) . ?
S2 C1 1.784(4) . ?
S2 C6 1.814(4) . ?
O1 N2 1.237(5) . ?
O2 N2 1.228(5) . ?
N1 C1 1.320(5) . ?
N1 C2 1.477(5) . ?
N1 C5 1.481(5) . ?
N2 C10 1.459(5) . ?
C2 C3 1.524(6) . ?
C2 H2A 0.9900 . ?
C2 H2B 0.9900 . ?
C3 C4 1.524(6) . ?
C3 H3A 0.9900 . ?
C3 H3B 0.9900 . ?
C4 C5 1.516(6) . ?
C4 H4A 0.9900 . ?
C4 H4B 0.9900 . ?
C5 H5A 0.9900 . ?
C5 H5B 0.9900 . ?
C6 C7 1.502(5) . ?
C6 H6A 0.9900 . ?
C6 H6B 0.9900 . ?
C7 C8 1.398(5) . ?
C7 C12 1.400(5) . ?
C8 C9 1.386(6) . ?
C8 H8 0.9500 . ?
C9 C10 1.391(5) . ?
C9 H9 0.9500 . ?
C10 C11 1.387(6) . ?
C11 C12 1.384(6) . ?
C11 H11 0.9500 . ?
C12 H12 0.9500 . ?

loop_
_geom_torsion_atom_site_label_1
_geom_torsion_atom_site_label_2
_geom_torsion_atom_site_label_3
_geom_torsion_atom_site_label_4
_geom_torsion
_geom_torsion_site_symmetry_1
_geom_torsion_site_symmetry_2
_geom_torsion_site_symmetry_3
_geom_torsion_site_symmetry_4
_geom_torsion_publ_flag
C2 N1 C1 S1 0.2(6) . . . . ?
C5 N1 C1 S1 175.6(3) . . . . ?
C2 N1 C1 S2 -179.3(3) . . . . ?
C5 N1 C1 S2 -3.8(5) . . . . ?
C6 S2 C1 N1 171.1(3) . . . . ?
C6 S2 C1 S1 -8.4(3) . . . . ?
C1 N1 C2 C3 178.8(4) . . . . ?
C5 N1 C2 C3 2.7(5) . . . . ?
N1 C2 C3 C4 -24.3(5) . . . . ?
C2 C3 C4 C5 36.7(5) . . . . ?
C1 N1 C5 C4 -155.9(4) . . . . ?
C2 N1 C5 C4 20.0(5) . . . . ?
C3 C4 C5 N1 -34.3(5) . . . . ?
C1 S2 C6 C7 91.6(3) . . . . ?
S2 C6 C7 C8 62.3(5) . . . . ?
S2 C6 C7 C12 -118.5(4) . . . . ?
C12 C7 C8 C9 1.6(6) . . . . ?
C6 C7 C8 C9 -179.2(4) . . . . ?
C7 C8 C9 C10 -0.7(6) . . . . ?
C8 C9 C10 C11 -0.3(6) . . . . ?
C8 C9 C10 N2 178.2(4) . . . . ?
O2 N2 C10 C11 -173.0(4) . . . . ?
O1 N2 C10 C11 7.8(6) . . . . ?
O2 N2 C10 C9 8.5(6) . . . . ?
O1 N2 C10 C9 -170.7(4) . . . . ?
C9 C10 C11 C12 0.3(6) . . . . ?
N2 C10 C11 C12 -178.2(4) . . . . ?
C10 C11 C12 C7 0.6(6) . . . . ?
C8 C7 C12 C11 -1.5(6) . . . . ?
C6 C7 C12 C11 179.2(4) . . . . ?
